data_1564241
loop_
_publ_author_name
'Yang, Yang'
'Zhu, Bo'
'Zhu, Lei'
'Jiang, Ying'
'Guo, Chun-Ling'
'Gu, Jing'
'ouyang, qin'
'Du, Wei'
'Chen, Ying-Chun'

_publ_section_title
;
 Combining palladium and ammonium halide catalysts for
 Morita&#x2212;Baylis&#x2212;Hillman carbonates of methyl vinyl ketone:
 From 1,4-carbodipoles to ion pairs
;
_journal_name_full 'Chemical Science'
_journal_paper_doi 10.1039/D1SC03517G
_journal_year 2021
_chemical_absolute_configuration ad
_chemical_formula_moiety 'C26 H27 Br N2 O3'
_chemical_formula_sum 'C26 H27 Br N2 O3'
_chemical_formula_weight 495.40
_space_group_crystal_system hexagonal
_space_group_IT_number 171
_space_group_name_Hall 'P 62'
_space_group_name_H-M_alt 'P 62'
_atom_sites_solution_hydrogens geom
_atom_sites_solution_primary direct
_audit_creation_date 2020-04-21
_audit_creation_method
;
Olex2 1.2
(compiled 2016.02.19 svn.r3266 for OlexSys, GUI svn.r5155)
;
_audit_update_record
;
2021-03-26 deposited with the CCDC.	2021-07-22 downloaded from the CCDC.
;
_cell_angle_alpha 90
_cell_angle_beta 90
_cell_angle_gamma 120
_cell_formula_units_Z 6
_cell_length_a 19.5054(4)
_cell_length_b 19.5054(4)
_cell_length_c 10.8702(2)
_cell_measurement_reflns_used 7300
_cell_measurement_temperature 296.8(5)
_cell_measurement_theta_max 71.1020
_cell_measurement_theta_min 4.5090
_cell_volume 3581.61(12)
_computing_cell_refinement 'CrysAlisPro 1.171.39.46e (Rigaku OD, 2018)'
_computing_data_collection 'CrysAlisPro 1.171.39.46e (Rigaku OD, 2018)'
_computing_data_reduction 'CrysAlisPro 1.171.39.46e (Rigaku OD, 2018)'
_computing_molecular_graphics 'Olex2 (Dolomanov et al., 2009)'
_computing_publication_material 'Olex2 (Dolomanov et al., 2009)'
_computing_structure_refinement 'ShelXL (Sheldrick, 2015)'
_computing_structure_solution 'ShelXT (Sheldrick, 2015)'
_diffrn_ambient_environment air
_diffrn_ambient_temperature 296.8(5)
_diffrn_detector 'CCD plate'
_diffrn_detector_area_resol_mean 15.9595
_diffrn_detector_type EosS2
_diffrn_measured_fraction_theta_full 0.999
_diffrn_measured_fraction_theta_max 0.994
_diffrn_measurement_details
;
List of Runs (angles in degrees, time in seconds):

  # Type    Start    End  Width  t~exp~   \w     \q     \k     \f   Frames
#--------------------------------------------------------------------------
  1  \w    -81.00  37.00   1.00    2.67    --  -35.10  15.00 -89.00  118
  2  \w   -108.00 -39.00   1.00    2.67    --  -35.10-173.00-150.00   69
  3  \w     -5.00  21.00   1.00    2.67    --   35.10  98.00  49.73   26
  4  \w     25.00  66.00   1.00    2.67    --   35.10  57.00  30.00   41
  5  \w     62.00  97.00   1.00    2.67    --   35.10 173.00-140.00   35
  6  \w     82.00 112.00   1.00    2.67    --   35.10-170.00 145.00   30
  7  \w     62.00  88.00   1.00    2.67    --   35.10  19.00  90.00   26
  8  \w     22.00  53.00   1.00    2.67    --   35.10  57.00   0.00   31
  9  \w     -2.00  25.00   1.00    2.67    --   35.10  95.00 -61.67   27
 10  \w     77.00 103.00   1.00    2.67    --   35.10  57.00  90.00   26
 11  \w      1.00  53.00   1.00    2.67    --   35.10  19.00  90.00   52
 12  \w     14.00  63.00   1.00    2.67    --   35.10  38.00   0.00   49
 13  \w     49.00  75.00   1.00    2.67    --   35.10-170.00 145.00   26
 14  \w     87.00 113.00   1.00   10.70    --  106.90  45.00 -30.00   26
 15  \w    149.00 175.00   1.00   10.70    --  106.90  77.00  30.00   26
 16  \w     78.00 103.00   1.00   10.70    --  106.90  77.00  30.00   25
 17  \w     83.00 164.00   1.00   10.70    --  106.90  30.00 -30.00   81
 18  \w     78.00 104.00   1.00   10.70    --  106.90  77.00 -60.00   26
 19  \w     78.00 104.00   1.00   10.70    --  106.90  77.00   0.00   26
 20  \w     57.00 100.00   1.00   10.70    --  106.90 -94.00-150.00   43
 21  \w     81.00 107.00   1.00   10.70    --  106.90  30.00  30.00   26
 22  \w    109.00 175.00   1.00   10.70    --  106.90  77.00 -30.00   66
 23  \w     87.00 115.00   1.00   10.70    --  106.90  61.00  30.00   28
 24  \w     83.00 109.00   1.00   10.70    --  106.90  30.00  60.00   26
 25  \w     82.00 108.00   1.00   10.70    --  106.90  30.00   0.00   26
 26  \w     78.00 104.00   1.00   10.70    --  106.90  77.00 -30.00   26
 27  \w     87.00 114.00   1.00   10.70    --  106.90  61.00 -30.00   27
 28  \w     87.00 116.00   1.00   10.70    --  106.90  45.00  60.00   29
 29  \w     38.00 108.00   1.00   10.70    --  106.90 -94.00 -90.00   70
 30  \w     90.00 166.00   1.00   10.70    --  106.90  61.00 -60.00   76
 31  \w    140.00 166.00   1.00   10.70    --  106.90  61.00   0.00   26
 32  \w    148.00 177.00   1.00   10.70    --  106.90  45.00  30.00   29
 33  \w     87.00  98.00   1.00   10.70    --  106.90  61.00   0.00   11
;
_diffrn_measurement_device 'four-circle diffractometer'
_diffrn_measurement_device_type 'New Gemini, Dual, Cu at home/near, EosS2'
_diffrn_measurement_method '\w scans'
_diffrn_orient_matrix_type 'CrysAlisPro convention (1999,Acta A55,543-557)'
_diffrn_orient_matrix_UB_11 0.0805225000
_diffrn_orient_matrix_UB_12 0.0065373000
_diffrn_orient_matrix_UB_13 -0.0275223000
_diffrn_orient_matrix_UB_21 -0.0400250000
_diffrn_orient_matrix_UB_22 -0.0909732000
_diffrn_orient_matrix_UB_23 -0.0026290000
_diffrn_orient_matrix_UB_31 -0.0151033000
_diffrn_orient_matrix_UB_32 0.0004495000
_diffrn_orient_matrix_UB_33 -0.1390452000
_diffrn_radiation_monochromator graphite
_diffrn_radiation_probe x-ray
_diffrn_radiation_type CuK\a
_diffrn_radiation_wavelength 1.54184
_diffrn_reflns_av_R_equivalents 0.0564
_diffrn_reflns_av_unetI/netI 0.0328
_diffrn_reflns_Laue_measured_fraction_full 0.999
_diffrn_reflns_Laue_measured_fraction_max 0.994
_diffrn_reflns_limit_h_max 12
_diffrn_reflns_limit_h_min -23
_diffrn_reflns_limit_k_max 23
_diffrn_reflns_limit_k_min -20
_diffrn_reflns_limit_l_max 11
_diffrn_reflns_limit_l_min -13
_diffrn_reflns_number 20115
_diffrn_reflns_point_group_measured_fraction_full 0.919
_diffrn_reflns_point_group_measured_fraction_max 0.907
_diffrn_reflns_theta_full 67.684
_diffrn_reflns_theta_max 71.293
_diffrn_reflns_theta_min 4.534
_diffrn_source 'fine-focus sealed X-ray tube'
_diffrn_source_type 'Enhance (Cu) X-ray Source'
_exptl_absorpt_coefficient_mu 2.582
_exptl_absorpt_correction_T_max 1.00000
_exptl_absorpt_correction_T_min 0.53425
_exptl_absorpt_correction_type multi-scan
_exptl_absorpt_process_details
;
CrysAlisPro 1.171.39.46e (Rigaku Oxford Diffraction, 2018)
Empirical absorption correction using spherical harmonics,
 implemented in SCALE3 ABSPACK scaling algorithm.
;
_exptl_crystal_colour 'clear light colourless'
_exptl_crystal_colour_lustre clear
_exptl_crystal_colour_modifier light
_exptl_crystal_colour_primary colourless
_exptl_crystal_density_diffrn 1.378
_exptl_crystal_description needle
_exptl_crystal_F_000 1536
_exptl_crystal_size_max 0.6
_exptl_crystal_size_mid 0.2
_exptl_crystal_size_min 0.2
_refine_diff_density_max 0.516
_refine_diff_density_min -0.282
_refine_diff_density_rms 0.058
_refine_ls_abs_structure_details
;
 Flack x determined using 1524 quotients [(I+)-(I-)]/[(I+)+(I-)]
 (Parsons, Flack and Wagner, Acta Cryst. B69 (2013) 249-259).
;
_refine_ls_abs_structure_Flack -0.020(12)
_refine_ls_extinction_method none
_refine_ls_goodness_of_fit_ref 1.056
_refine_ls_hydrogen_treatment constr
_refine_ls_matrix_type full
_refine_ls_number_parameters 292
_refine_ls_number_reflns 4217
_refine_ls_number_restraints 1
_refine_ls_restrained_S_all 1.056
_refine_ls_R_factor_all 0.0482
_refine_ls_R_factor_gt 0.0458
_refine_ls_shift/su_max 0.000
_refine_ls_shift/su_mean 0.000
_refine_ls_structure_factor_coef Fsqd
_refine_ls_weighting_details 'w=1/[\s^2^(Fo^2^)+(0.0913P)^2^] where P=(Fo^2^+2Fc^2^)/3'
_refine_ls_weighting_scheme calc
_refine_ls_wR_factor_gt 0.1230
_refine_ls_wR_factor_ref 0.1269
_reflns_Friedel_coverage 0.728
_reflns_Friedel_fraction_full 0.830
_reflns_Friedel_fraction_max 0.810
_reflns_number_gt 3943
_reflns_number_total 4217
_reflns_threshold_expression 'I > 2\s(I)'
_cod_data_source_file d1sc03517g2.cif
_cod_data_source_block 9c
_cod_original_cell_volume 3581.62(16)
_cod_database_code 1564241
_shelx_space_group_comment
;
The symmetry employed for this shelxl refinement is uniquely defined
by the following loop, which should always be used as a source of
symmetry information in preference to the above space-group names.
They are only intended as comments.
;
_reflns_odcompleteness_completeness 99.96
_reflns_odcompleteness_iscentric 1
_reflns_odcompleteness_theta 66.97
_olex2_refinement_description
;
1. Fixed Uiso
 At 1.2 times of:
  All C(H) groups, All C(H,H) groups
 At 1.5 times of:
  All C(H,H,H) groups
2.a Ternary CH refined with riding coordinates:
 C007(H007), C00B(H00C)
2.b Secondary CH2 refined with riding coordinates:
 C009(H00A,H00B), C00O(H00I,H00M), C00P(H00N,H00O)
2.c Aromatic/amide H refined with riding coordinates:
 C00J(H00J), C00K(H00K), C00L(H00L), C00R(H00S), C00S(H00T), C00T(H00U),
 C00U(H00V), C00W(H00Z)
2.d X=CH2 refined with riding coordinates:
 C00E(H00D,H00E)
2.e Idealised Me refined as rotating group:
 C00M(H00F,H00G,H00H), C00Q(H00P,H00Q,H00R), C00V(H00W,H00X,H00Y)
;
_shelx_shelxl_version_number 2014/7
_olex2_date_sample_data_collection 2020-04-21
_olex2_submission_special_instructions 'No special instructions were received'
_oxdiff_exptl_absorpt_empirical_details
;
Empirical correction (ABSPACK) includes:
- Absorption correction using spherical harmonics
- Frame scaling
- Detector area scaling
;
_oxdiff_exptl_absorpt_empirical_full_max 1.776
_oxdiff_exptl_absorpt_empirical_full_min 0.658

loop_
_space_group_symop_operation_xyz
'x, y, z'
'-y, x-y, z+2/3'
'-x+y, -x, z+1/3'
'-x, -y, z'
'y, -x+y, z+2/3'
'x-y, x, z+1/3'

loop_
_atom_site_label
_atom_site_type_symbol
_atom_site_fract_x
_atom_site_fract_y
_atom_site_fract_z
_atom_site_U_iso_or_equiv
_atom_site_adp_type
_atom_site_occupancy
_atom_site_site_symmetry_order
_atom_site_calc_flag
_atom_site_refinement_flags_posn
_atom_site_refinement_flags_adp
_atom_site_refinement_flags_occupancy
_atom_site_disorder_assembly
_atom_site_disorder_group
Br01 Br 0.59224(4) 0.44717(4) 0.09782(6) 0.0761(2) Uani 1 1 d . . . . .
N002 N 0.62692(18) 0.62920(18) 0.4843(4) 0.0416(7) Uani 1 1 d . . . . .
O003 O 0.92251(18) 0.6950(2) 0.5838(4) 0.0598(8) Uani 1 1 d . . . . .
O004 O 0.66296(17) 0.68680(17) 0.6751(3) 0.0491(7) Uani 1 1 d . . . . .
O005 O 0.8987(2) 0.7692(2) 0.8528(5) 0.0746(11) Uani 1 1 d . . . . .
N006 N 0.9114(2) 0.7233(2) 0.3866(4) 0.0539(9) Uani 1 1 d . . . . .
C007 C 0.7564(2) 0.5942(2) 0.6752(4) 0.0400(8) Uani 1 1 d . . . . .
H007 H 0.7966 0.5824 0.6448 0.048 Uiso 1 1 calc R . . . .
C008 C 0.6497(2) 0.5880(2) 0.4045(4) 0.0392(8) Uani 1 1 d . . . . .
C009 C 0.8424(2) 0.7715(2) 0.6611(5) 0.0494(10) Uani 1 1 d . . . . .
H00A H 0.8925 0.8195 0.6463 0.059 Uiso 1 1 calc R . . . .
H00B H 0.8033 0.7871 0.6780 0.059 Uiso 1 1 calc R . . . .
C00A C 0.7932(2) 0.6446(2) 0.7891(4) 0.0432(9) Uani 1 1 d . . . . .
C00B C 0.8183(2) 0.7217(2) 0.5445(4) 0.0442(9) Uani 1 1 d . . . . .
H00C H 0.8068 0.7494 0.4798 0.053 Uiso 1 1 calc R . . . .
C00C C 0.7432(2) 0.6388(2) 0.5670(4) 0.0395(8) Uani 1 1 d . . . . .
C00D C 0.67361(19) 0.6551(2) 0.5868(4) 0.0384(8) Uani 1 1 d . . . . .
C00E C 0.7805(3) 0.6147(3) 0.9019(5) 0.0549(11) Uani 1 1 d . . . . .
H00D H 0.8070 0.6474 0.9684 0.066 Uiso 1 1 calc R . . . .
H00E H 0.7452 0.5612 0.9145 0.066 Uiso 1 1 calc R . . . .
C00F C 0.6841(2) 0.5136(2) 0.6989(5) 0.0448(8) Uani 1 1 d . . . . .
C00G C 0.8885(2) 0.7119(2) 0.5041(5) 0.0461(9) Uani 1 1 d . . . . .
C00H C 0.71692(19) 0.5891(2) 0.4521(4) 0.0384(8) Uani 1 1 d . . . . .
C00I C 0.8509(2) 0.7315(2) 0.7735(5) 0.0507(10) Uani 1 1 d . . . . .
C00J C 0.6129(2) 0.5485(2) 0.2986(5) 0.0475(9) Uani 1 1 d . . . . .
H00J H 0.5701 0.5506 0.2655 0.057 Uiso 1 1 calc R . . . .
C00K C 0.7455(2) 0.5452(2) 0.3931(5) 0.0472(9) Uani 1 1 d . . . . .
H00K H 0.7896 0.5444 0.4238 0.057 Uiso 1 1 calc R . . . .
C00L C 0.7077(3) 0.5025(3) 0.2876(5) 0.0543(11) Uani 1 1 d . . . . .
H00L H 0.7259 0.4725 0.2476 0.065 Uiso 1 1 calc R . . . .
C00M C 0.5571(2) 0.6364(3) 0.4651(5) 0.0516(11) Uani 1 1 d . . . . .
H00F H 0.5597 0.6586 0.3853 0.077 Uiso 1 1 calc GR . . . .
H00G H 0.5549 0.6703 0.5270 0.077 Uiso 1 1 calc GR . . . .
H00H H 0.5106 0.5850 0.4703 0.077 Uiso 1 1 calc GR . . . .
C00N C 0.6433(2) 0.5051(2) 0.2437(5) 0.0501(9) Uani 1 1 d . . . . .
C00O C 0.9809(3) 0.7161(3) 0.3550(6) 0.0620(13) Uani 1 1 d . . . . .
H00I H 1.0185 0.7369 0.4223 0.074 Uiso 1 1 calc R . . . .
H00M H 1.0062 0.7481 0.2828 0.074 Uiso 1 1 calc R . . . .
C00P C 0.8750(3) 0.7436(4) 0.2856(6) 0.0701(14) Uani 1 1 d . . . . .
H00N H 0.8193 0.7225 0.3035 0.084 Uiso 1 1 calc R . . . .
H00O H 0.8788 0.7187 0.2107 0.084 Uiso 1 1 calc R . . . .
C00Q C 0.9607(4) 0.6326(4) 0.3299(7) 0.0788(17) Uani 1 1 d . . . . .
H00P H 0.9242 0.6118 0.2624 0.118 Uiso 1 1 calc GR . . . .
H00Q H 0.9370 0.6008 0.4018 0.118 Uiso 1 1 calc GR . . . .
H00R H 1.0080 0.6315 0.3095 0.118 Uiso 1 1 calc GR . . . .
C00R C 0.6153(3) 0.5055(3) 0.7483(5) 0.0550(11) Uani 1 1 d . . . . .
H00S H 0.6135 0.5504 0.7716 0.066 Uiso 1 1 calc R . . . .
C00S C 0.6859(4) 0.4456(3) 0.6678(6) 0.0703(15) Uani 1 1 d . . . . .
H00T H 0.7320 0.4495 0.6359 0.084 Uiso 1 1 calc R . . . .
C00T C 0.5510(4) 0.3646(3) 0.7319(7) 0.082(2) Uani 1 1 d . . . . .
H00U H 0.5065 0.3149 0.7427 0.098 Uiso 1 1 calc R . . . .
C00U C 0.5489(3) 0.4317(3) 0.7638(7) 0.0734(16) Uani 1 1 d . . . . .
H00V H 0.5028 0.4274 0.7959 0.088 Uiso 1 1 calc R . . . .
C00V C 0.9129(4) 0.8311(5) 0.2645(10) 0.097(3) Uani 1 1 d . . . . .
H00W H 0.8917 0.8407 0.1910 0.146 Uiso 1 1 calc GR . . . .
H00X H 0.9691 0.8534 0.2557 0.146 Uiso 1 1 calc GR . . . .
H00Y H 0.9022 0.8551 0.3334 0.146 Uiso 1 1 calc GR . . . .
C00W C 0.6192(5) 0.3715(3) 0.6840(8) 0.093(2) Uani 1 1 d . . . . .
H00Z H 0.6208 0.3262 0.6622 0.111 Uiso 1 1 calc R . . . .

loop_
_atom_site_aniso_label
_atom_site_aniso_U_11
_atom_site_aniso_U_22
_atom_site_aniso_U_33
_atom_site_aniso_U_23
_atom_site_aniso_U_13
_atom_site_aniso_U_12
Br01 0.0767(4) 0.0789(4) 0.0643(4) -0.0275(3) -0.0147(3) 0.0326(3)
N002 0.0355(14) 0.0434(14) 0.049(2) 0.0001(13) 0.0026(12) 0.0222(12)
O003 0.0461(14) 0.0761(19) 0.065(2) 0.0072(18) 0.0075(15) 0.0362(14)
O004 0.0467(13) 0.0529(14) 0.054(2) -0.0062(13) 0.0071(13) 0.0294(12)
O005 0.065(2) 0.068(2) 0.077(3) -0.019(2) -0.026(2) 0.0226(17)
N006 0.0440(17) 0.0596(19) 0.059(3) 0.0105(17) 0.0156(16) 0.0263(15)
C007 0.0377(16) 0.0451(17) 0.043(2) -0.0025(15) 0.0011(14) 0.0251(14)
C008 0.0356(15) 0.0379(15) 0.042(2) 0.0045(14) 0.0066(14) 0.0165(13)
C009 0.0407(17) 0.0396(17) 0.066(3) -0.0030(18) 0.0027(17) 0.0183(14)
C00A 0.0379(16) 0.0502(19) 0.049(3) -0.0033(17) -0.0028(15) 0.0280(15)
C00B 0.0352(16) 0.0452(18) 0.053(3) 0.0038(17) 0.0058(16) 0.0210(14)
C00C 0.0326(15) 0.0405(16) 0.047(3) -0.0016(15) 0.0035(14) 0.0192(13)
C00D 0.0357(15) 0.0376(15) 0.043(2) 0.0049(15) 0.0075(14) 0.0192(12)
C00E 0.064(2) 0.066(2) 0.048(3) -0.006(2) -0.008(2) 0.042(2)
C00F 0.0493(19) 0.0415(18) 0.043(2) 0.0043(16) -0.0017(17) 0.0225(16)
C00G 0.0342(16) 0.0464(18) 0.059(3) 0.0047(17) 0.0069(16) 0.0211(15)
C00H 0.0338(15) 0.0410(16) 0.041(2) 0.0034(15) 0.0068(14) 0.0191(13)
C00I 0.0411(17) 0.054(2) 0.059(3) -0.012(2) -0.0060(18) 0.0254(16)
C00J 0.0382(16) 0.0472(18) 0.050(3) 0.0030(17) 0.0015(16) 0.0160(14)
C00K 0.0422(17) 0.055(2) 0.050(3) -0.0027(17) 0.0040(16) 0.0279(16)
C00L 0.056(2) 0.054(2) 0.054(3) -0.009(2) 0.0091(19) 0.0290(18)
C00M 0.0413(18) 0.056(2) 0.067(3) -0.0032(19) -0.0031(18) 0.0316(17)
C00N 0.0468(19) 0.0474(19) 0.046(3) -0.0059(17) 0.0009(17) 0.0159(16)
C00O 0.050(2) 0.072(3) 0.066(4) 0.011(2) 0.022(2) 0.032(2)
C00P 0.064(3) 0.096(4) 0.057(4) 0.018(3) 0.015(2) 0.044(3)
C00Q 0.077(3) 0.084(4) 0.088(5) -0.006(3) 0.019(3) 0.050(3)
C00R 0.047(2) 0.054(2) 0.059(3) 0.011(2) 0.0043(19) 0.0216(18)
C00S 0.091(4) 0.049(2) 0.075(4) 0.006(2) 0.008(3) 0.037(2)
C00T 0.079(4) 0.052(3) 0.080(5) 0.019(3) -0.019(3) 0.007(2)
C00U 0.049(2) 0.073(3) 0.078(4) 0.029(3) -0.004(2) 0.016(2)
C00V 0.085(4) 0.101(5) 0.116(7) 0.054(5) 0.031(5) 0.054(4)
C00W 0.125(6) 0.038(2) 0.100(5) 0.007(3) -0.008(5) 0.030(3)

loop_
_atom_type_symbol
_atom_type_description
_atom_type_scat_dispersion_real
_atom_type_scat_dispersion_imag
_atom_type_scat_source
C C 0.0181 0.0091 'International Tables Vol C Tables 4.2.6.8 and 6.1.1.4'
H H 0.0000 0.0000 'International Tables Vol C Tables 4.2.6.8 and 6.1.1.4'
Br Br -0.6763 1.2805 'International Tables Vol C Tables 4.2.6.8 and 6.1.1.4'
N N 0.0311 0.0180 'International Tables Vol C Tables 4.2.6.8 and 6.1.1.4'
O O 0.0492 0.0322 'International Tables Vol C Tables 4.2.6.8 and 6.1.1.4'

loop_
_geom_angle_atom_site_label_1
_geom_angle_atom_site_label_2
_geom_angle_atom_site_label_3
_geom_angle
_geom_angle_site_symmetry_1
_geom_angle_site_symmetry_3
_geom_angle_publ_flag
C008 N002 C00M 123.3(4) . . ?
C00D N002 C008 112.0(3) . . ?
C00D N002 C00M 124.5(4) . . ?
C00G N006 C00O 117.1(4) . . ?
C00G N006 C00P 126.6(4) . . ?
C00P N006 C00O 116.4(4) . . ?
C00A C007 H007 104.6 . . ?
C00A C007 C00C 114.3(3) . . ?
C00C C007 H007 104.6 . . ?
C00F C007 H007 104.6 . . ?
C00F C007 C00A 115.1(4) . . ?
C00F C007 C00C 112.3(3) . . ?
N002 C008 C00H 109.1(4) . . ?
C00J C008 N002 128.2(4) . . ?
C00J C008 C00H 122.7(4) . . ?
H00A C009 H00B 107.5 . . ?
C00B C009 H00A 108.5 . . ?
C00B C009 H00B 108.5 . . ?
C00I C009 H00A 108.5 . . ?
C00I C009 H00B 108.5 . . ?
C00I C009 C00B 115.1(3) . . ?
C00E C00A C007 123.0(4) . . ?
C00E C00A C00I 118.0(4) . . ?
C00I C00A C007 118.8(4) . . ?
C009 C00B H00C 109.1 . . ?
C009 C00B C00C 111.1(4) . . ?
C009 C00B C00G 107.9(3) . . ?
C00C C00B H00C 109.1 . . ?
C00G C00B H00C 109.1 . . ?
C00G C00B C00C 110.4(3) . . ?
C007 C00C C00B 111.3(3) . . ?
C00D C00C C007 114.4(3) . . ?
C00D C00C C00B 105.8(3) . . ?
C00H C00C C007 111.4(3) . . ?
C00H C00C C00B 112.1(3) . . ?
C00H C00C C00D 101.3(3) . . ?
N002 C00D C00C 107.5(3) . . ?
O004 C00D N002 125.5(3) . . ?
O004 C00D C00C 127.0(4) . . ?
C00A C00E H00D 120.0 . . ?
C00A C00E H00E 120.0 . . ?
H00D C00E H00E 120.0 . . ?
C00R C00F C007 122.1(4) . . ?
C00R C00F C00S 118.3(4) . . ?
C00S C00F C007 119.6(4) . . ?
O003 C00G N006 122.5(4) . . ?
O003 C00G C00B 117.6(4) . . ?
N006 C00G C00B 119.8(4) . . ?
C008 C00H C00C 109.3(3) . . ?
C00K C00H C008 118.8(4) . . ?
C00K C00H C00C 131.8(4) . . ?
O005 C00I C009 121.0(4) . . ?
O005 C00I C00A 121.2(5) . . ?
C009 C00I C00A 117.6(4) . . ?
C008 C00J H00J 121.9 . . ?
C008 C00J C00N 116.2(4) . . ?
C00N C00J H00J 121.9 . . ?
C00H C00K H00K 120.2 . . ?
C00H C00K C00L 119.5(4) . . ?
C00L C00K H00K 120.2 . . ?
C00K C00L H00L 120.5 . . ?
C00N C00L C00K 119.1(4) . . ?
C00N C00L H00L 120.5 . . ?
N002 C00M H00F 109.5 . . ?
N002 C00M H00G 109.5 . . ?
N002 C00M H00H 109.5 . . ?
H00F C00M H00G 109.5 . . ?
H00F C00M H00H 109.5 . . ?
H00G C00M H00H 109.5 . . ?
C00J C00N Br01 117.5(3) . . ?
C00L C00N Br01 118.9(3) . . ?
C00L C00N C00J 123.6(4) . . ?
N006 C00O H00I 109.0 . . ?
N006 C00O H00M 109.0 . . ?
N006 C00O C00Q 113.1(4) . . ?
H00I C00O H00M 107.8 . . ?
C00Q C00O H00I 109.0 . . ?
C00Q C00O H00M 109.0 . . ?
N006 C00P H00N 109.0 . . ?
N006 C00P H00O 109.0 . . ?
N006 C00P C00V 113.1(6) . . ?
H00N C00P H00O 107.8 . . ?
C00V C00P H00N 109.0 . . ?
C00V C00P H00O 109.0 . . ?
C00O C00Q H00P 109.5 . . ?
C00O C00Q H00Q 109.5 . . ?
C00O C00Q H00R 109.5 . . ?
H00P C00Q H00Q 109.5 . . ?
H00P C00Q H00R 109.5 . . ?
H00Q C00Q H00R 109.5 . . ?
C00F C00R H00S 119.4 . . ?
C00F C00R C00U 121.1(5) . . ?
C00U C00R H00S 119.4 . . ?
C00F C00S H00T 119.8 . . ?
C00F C00S C00W 120.3(6) . . ?
C00W C00S H00T 119.8 . . ?
C00U C00T H00U 120.3 . . ?
C00W C00T H00U 120.3 . . ?
C00W C00T C00U 119.4(5) . . ?
C00R C00U H00V 119.9 . . ?
C00T C00U C00R 120.2(6) . . ?
C00T C00U H00V 119.9 . . ?
C00P C00V H00W 109.5 . . ?
C00P C00V H00X 109.5 . . ?
C00P C00V H00Y 109.5 . . ?
H00W C00V H00X 109.5 . . ?
H00W C00V H00Y 109.5 . . ?
H00X C00V H00Y 109.5 . . ?
C00S C00W H00Z 119.7 . . ?
C00T C00W C00S 120.6(6) . . ?
C00T C00W H00Z 119.7 . . ?

loop_
_geom_bond_atom_site_label_1
_geom_bond_atom_site_label_2
_geom_bond_distance
_geom_bond_site_symmetry_2
_geom_bond_publ_flag
Br01 C00N 1.913(5) . ?
N002 C008 1.396(5) . ?
N002 C00D 1.366(6) . ?
N002 C00M 1.452(4) . ?
O003 C00G 1.233(6) . ?
O004 C00D 1.215(5) . ?
O005 C00I 1.211(6) . ?
N006 C00G 1.334(6) . ?
N006 C00O 1.472(5) . ?
N006 C00P 1.465(7) . ?
C007 H007 0.9800 . ?
C007 C00A 1.520(6) . ?
C007 C00C 1.558(6) . ?
C007 C00F 1.519(5) . ?
C008 C00H 1.401(5) . ?
C008 C00J 1.371(6) . ?
C009 H00A 0.9700 . ?
C009 H00B 0.9700 . ?
C009 C00B 1.523(7) . ?
C009 C00I 1.502(7) . ?
C00A C00E 1.326(7) . ?
C00A C00I 1.504(6) . ?
C00B H00C 0.9800 . ?
C00B C00C 1.566(5) . ?
C00B C00G 1.537(5) . ?
C00C C00D 1.556(4) . ?
C00C C00H 1.505(6) . ?
C00E H00D 0.9300 . ?
C00E H00E 0.9300 . ?
C00F C00R 1.380(6) . ?
C00F C00S 1.387(6) . ?
C00H C00K 1.390(5) . ?
C00J H00J 0.9300 . ?
C00J C00N 1.387(6) . ?
C00K H00K 0.9300 . ?
C00K C00L 1.392(7) . ?
C00L H00L 0.9300 . ?
C00L C00N 1.368(7) . ?
C00M H00F 0.9600 . ?
C00M H00G 0.9600 . ?
C00M H00H 0.9600 . ?
C00O H00I 0.9700 . ?
C00O H00M 0.9700 . ?
C00O C00Q 1.497(8) . ?
C00P H00N 0.9700 . ?
C00P H00O 0.9700 . ?
C00P C00V 1.499(9) . ?
C00Q H00P 0.9600 . ?
C00Q H00Q 0.9600 . ?
C00Q H00R 0.9600 . ?
C00R H00S 0.9300 . ?
C00R C00U 1.384(7) . ?
C00S H00T 0.9300 . ?
C00S C00W 1.390(9) . ?
C00T H00U 0.9300 . ?
C00T C00U 1.373(10) . ?
C00T C00W 1.371(11) . ?
C00U H00V 0.9300 . ?
C00V H00W 0.9600 . ?
C00V H00X 0.9600 . ?
C00V H00Y 0.9600 . ?
C00W H00Z 0.9300 . ?
